data_7207348
loop_
_publ_author_name
'Akhbari, Kamran'
'Morsali, Ali'

_publ_section_title
;
 Halogen dipole moment effect of phenolic ring on formation of stair like
 polymers or polymers with tetranuclear cubic cage units; new precursors
 for preparation of TlCl and Tl2O3 nanostructures
;
_journal_issue 5
_journal_name_full CrystEngComm
_journal_page_first 1618
_journal_paper_doi 10.1039/c1ce06132a
_journal_volume 14
_journal_year 2012
_chemical_formula_moiety 'C24 H16 I4 O4 Tl4'
_chemical_formula_sum 'C24 H16 I4 O4 Tl4'
_chemical_formula_weight 1693.49
_chemical_name_systematic
;
?
;
_space_group_IT_number 4
_symmetry_cell_setting monoclinic
_symmetry_space_group_name_Hall 'P 2yb'
_symmetry_space_group_name_H-M 'P 1 21 1'
_atom_sites_solution_hydrogens geom
_atom_sites_solution_primary direct
_atom_sites_solution_secondary difmap
_audit_creation_method SHELXL-97
_cell_angle_alpha 90.00
_cell_angle_beta 104.334(2)
_cell_angle_gamma 90.00
_cell_formula_units_Z 2
_cell_length_a 10.0853(5)
_cell_length_b 15.7875(8)
_cell_length_c 10.3100(5)
_cell_measurement_temperature 100(2)
_cell_volume 1590.47(14)
_computing_cell_refinement 'Bruker APEX II kappa'
_computing_data_collection 'Bruker APEX II kappa'
_computing_data_reduction 'Bruker SAINT V7.68A'
_computing_molecular_graphics 'Bruker ShelXTL'
_computing_publication_material 'Bruker ShelXTL'
_computing_structure_refinement 'SHELXL-97 (Sheldrick, 2008)'
_computing_structure_solution 'SHELXS-97 (Sheldrick, 2008)'
_diffrn_ambient_temperature 100(2)
_diffrn_measured_fraction_theta_full 0.992
_diffrn_measured_fraction_theta_max 0.992
_diffrn_measurement_device_type 'Bruker APex II Kappa CCD area detector'
_diffrn_measurement_method 'phi and omega scans'
_diffrn_radiation_monochromator graphite
_diffrn_radiation_source 'fine-focus sealed tube'
_diffrn_radiation_type MoK\a
_diffrn_radiation_wavelength 0.71073
_diffrn_reflns_av_R_equivalents 0.0340
_diffrn_reflns_av_sigmaI/netI 0.0667
_diffrn_reflns_limit_h_max 13
_diffrn_reflns_limit_h_min -12
_diffrn_reflns_limit_k_max 20
_diffrn_reflns_limit_k_min -19
_diffrn_reflns_limit_l_max 13
_diffrn_reflns_limit_l_min -13
_diffrn_reflns_number 13900
_diffrn_reflns_theta_full 27.58
_diffrn_reflns_theta_max 27.58
_diffrn_reflns_theta_min 2.08
_exptl_absorpt_coefficient_mu 24.111
_exptl_absorpt_correction_T_max 0.7456
_exptl_absorpt_correction_T_min 0.3003
_exptl_absorpt_correction_type multi-scan
_exptl_absorpt_process_details 'SADABS V2008/1'
_exptl_crystal_colour colourless
_exptl_crystal_density_diffrn 3.536
_exptl_crystal_density_method 'not measured'
_exptl_crystal_description plate
_exptl_crystal_F_000 1456
_exptl_crystal_size_max 0.265
_exptl_crystal_size_mid 0.243
_exptl_crystal_size_min 0.035
_refine_diff_density_max 1.627
_refine_diff_density_min -1.417
_refine_diff_density_rms 0.209
_refine_ls_abs_structure_details 'Flack H D (1983), Acta Cryst. A39, 876-881'
_refine_ls_abs_structure_Flack 0.025(4)
_refine_ls_extinction_method none
_refine_ls_goodness_of_fit_ref 0.853
_refine_ls_hydrogen_treatment constr
_refine_ls_matrix_type full
_refine_ls_number_parameters 326
_refine_ls_number_reflns 6659
_refine_ls_number_restraints 1
_refine_ls_restrained_S_all 0.853
_refine_ls_R_factor_all 0.0297
_refine_ls_R_factor_gt 0.0269
_refine_ls_shift/su_max 0.001
_refine_ls_shift/su_mean 0.000
_refine_ls_structure_factor_coef Fsqd
_refine_ls_weighting_details 'calc w=1/[\s^2^(Fo^2^)+(0.0000P)^2^+0.0000P] where P=(Fo^2^+2Fc^2^)/3'
_refine_ls_weighting_scheme calc
_refine_ls_wR_factor_gt 0.0573
_refine_ls_wR_factor_ref 0.0582
_reflns_number_gt 6190
_reflns_number_total 6659
_reflns_threshold_expression >2sigma(I)
_cod_data_source_file c1ce06132a.txt
_cod_data_source_block 8
_cod_depositor_comments
;
The following automatic conversions were performed:

'_symmetry_cell_setting' value 'Monoclinic' changed to 'monoclinic'
according to /home/saulius/struct/CIF-dictionaries/cif_core.dic
dictionary named 'cif_core.dic' version 2.4.1 from 2010-06-29.

Automatic conversion script
Id: cif_fix_values 1715 2011-07-08 13:25:40Z adriana 
;
_cod_original_sg_symbol_Hall 'P 2yb '
_cod_original_sg_symbol_H-M 'P 21 '
_cod_database_code 7207348

loop_
_symmetry_equiv_pos_as_xyz
'x, y, z'
'-x, y+1/2, -z'

loop_
_atom_site_label
_atom_site_type_symbol
_atom_site_fract_x
_atom_site_fract_y
_atom_site_fract_z
_atom_site_U_iso_or_equiv
_atom_site_adp_type
_atom_site_occupancy
_atom_site_symmetry_multiplicity
_atom_site_calc_flag
_atom_site_refinement_flags
Tl1 Tl 0.12595(3) 0.15259(2) 0.47759(3) 0.02194(8) Uani 1 1 d .
Tl2 Tl 0.32610(4) 0.15899(2) 0.20087(4) 0.02480(8) Uani 1 1 d .
Tl3 Tl 0.50139(4) 0.07366(2) 0.59559(4) 0.02487(8) Uani 1 1 d .
Tl4 Tl 0.46247(3) 0.31344(2) 0.49631(3) 0.02049(8) Uani 1 1 d .
I5 I -0.20384(6) 0.54426(4) 0.15509(6) 0.02653(14) Uani 1 1 d .
I6 I 0.96616(6) 0.06524(4) 0.10797(7) 0.03299(15) Uani 1 1 d .
I7 I 0.41359(6) 0.40794(4) 1.14855(7) 0.03345(15) Uani 1 1 d .
I8 I 0.14626(7) -0.31903(4) 0.26555(9) 0.0433(2) Uani 1 1 d .
O1 O 0.2296(5) 0.2571(4) 0.3434(6) 0.0212(13) Uani 1 1 d .
O2 O 0.2967(6) 0.0604(3) 0.3924(6) 0.0250(14) Uani 1 1 d .
O3 O 0.5358(6) 0.1754(4) 0.4191(7) 0.0267(15) Uani 1 1 d .
O4 O 0.3580(6) 0.1961(4) 0.6287(6) 0.0222(13) Uani 1 1 d .
C1 C 0.6327(9) 0.1532(6) 0.3549(9) 0.0255(19) Uani 1 1 d .
C2 C 0.7018(8) 0.2116(6) 0.3011(9) 0.023(2) Uani 1 1 d .
H2 H 0.6842 0.2699 0.3124 0.028 Uiso 1 1 calc R
C3 C 0.7979(9) 0.1898(6) 0.2297(10) 0.029(2) Uani 1 1 d .
H3 H 0.8434 0.2321 0.1914 0.035 Uiso 1 1 calc R
C4 C 0.8250(9) 0.1031(6) 0.2164(10) 0.026(2) Uani 1 1 d .
C5 C 0.3648(8) 0.2354(5) 0.7463(8) 0.0162(17) Uani 1 1 d .
C6 C 0.4818(9) 0.2280(6) 0.8519(9) 0.029(2) Uani 1 1 d .
H6 H 0.5532 0.1903 0.8448 0.035 Uiso 1 1 calc R
C7 C 0.4932(10) 0.2753(7) 0.9663(10) 0.036(3) Uani 1 1 d .
H7 H 0.5744 0.2721 1.0364 0.044 Uiso 1 1 calc R
C8 C 0.3865(9) 0.3277(6) 0.9796(9) 0.026(2) Uani 1 1 d .
C9 C 0.2663(10) 0.3310(6) 0.8817(10) 0.029(2) Uani 1 1 d .
H9 H 0.1917 0.3648 0.8923 0.035 Uiso 1 1 calc R
C10 C 0.2919(9) -0.0629(5) 0.2527(9) 0.027(2) Uani 1 1 d .
H10 H 0.3318 -0.0322 0.1928 0.032 Uiso 1 1 calc R
C11 C 0.2679(9) -0.0203(6) 0.3671(10) 0.024(2) Uani 1 1 d .
C12 C 0.2090(8) -0.0703(6) 0.4533(9) 0.025(2) Uani 1 1 d .
H12 H 0.1951 -0.0460 0.5332 0.030 Uiso 1 1 calc R
C13 C -0.0509(8) 0.4508(5) 0.2154(9) 0.0176(17) Uani 1 1 d .
C14 C -0.0330(8) 0.3891(5) 0.1255(8) 0.0189(18) Uani 1 1 d .
H14 H -0.0862 0.3906 0.0355 0.023 Uiso 1 1 calc R
C15 C 0.1981(8) -0.1922(6) 0.3107(10) 0.028(2) Uani 1 1 d .
C17 C 0.1409(8) 0.3215(5) 0.2988(9) 0.0198(18) Uani 1 1 d .
C18 C 0.0628(8) 0.3246(5) 0.1670(9) 0.0231(19) Uani 1 1 d .
H18 H 0.0748 0.2826 0.1049 0.028 Uiso 1 1 calc R
C19 C 0.2575(9) 0.2834(6) 0.7665(10) 0.027(2) Uani 1 1 d .
H19 H 0.1742 0.2840 0.6989 0.032 Uiso 1 1 calc R
C20 C 0.6602(13) 0.0672(6) 0.3383(12) 0.047(3) Uani 1 1 d .
H20 H 0.6114 0.0250 0.3731 0.057 Uiso 1 1 calc R
C21 C 0.7577(12) 0.0435(6) 0.2716(12) 0.048(3) Uani 1 1 d .
H21 H 0.7781 -0.0148 0.2643 0.058 Uiso 1 1 calc R
C22 C 0.1717(9) -0.1538(6) 0.4231(10) 0.029(2) Uani 1 1 d .
H22 H 0.1279 -0.1850 0.4794 0.035 Uiso 1 1 calc R
C23 C 0.1240(9) 0.3860(5) 0.3874(10) 0.0224(19) Uani 1 1 d .
H23 H 0.1769 0.3857 0.4776 0.027 Uiso 1 1 calc R
C24 C 0.0281(8) 0.4513(6) 0.3420(10) 0.026(2) Uani 1 1 d .
H24 H 0.0190 0.4959 0.4010 0.032 Uiso 1 1 calc R
C25 C 0.2598(9) -0.1456(6) 0.2267(9) 0.025(2) Uani 1 1 d .
H25 H 0.2794 -0.1719 0.1507 0.030 Uiso 1 1 calc R

loop_
_atom_site_aniso_label
_atom_site_aniso_U_11
_atom_site_aniso_U_22
_atom_site_aniso_U_33
_atom_site_aniso_U_23
_atom_site_aniso_U_13
_atom_site_aniso_U_12
Tl1 0.02482(16) 0.02125(16) 0.01972(17) 0.00023(15) 0.00543(13) -0.00168(14)
Tl2 0.03630(19) 0.02063(16) 0.01912(18) 0.00028(15) 0.01002(14) -0.00060(16)
Tl3 0.03054(19) 0.01966(16) 0.02472(19) 0.00438(15) 0.00741(15) 0.00251(14)
Tl4 0.02404(16) 0.01743(15) 0.02031(17) -0.00128(14) 0.00607(13) -0.00018(14)
I5 0.0228(3) 0.0264(3) 0.0298(4) 0.0060(3) 0.0053(3) 0.0027(2)
I6 0.0293(3) 0.0412(4) 0.0314(4) -0.0051(3) 0.0130(3) 0.0069(3)
I7 0.0410(3) 0.0400(4) 0.0223(3) -0.0105(3) 0.0134(3) -0.0149(3)
I8 0.0337(4) 0.0276(3) 0.0663(6) -0.0194(3) 0.0082(4) -0.0086(3)
O1 0.027(3) 0.023(3) 0.012(3) 0.009(2) 0.003(3) 0.001(2)
O2 0.035(3) 0.017(3) 0.026(4) 0.003(3) 0.013(3) 0.001(3)
O3 0.030(3) 0.022(3) 0.035(4) 0.002(3) 0.020(3) 0.005(3)
O4 0.029(3) 0.026(3) 0.011(3) 0.001(3) 0.005(2) 0.000(3)
C1 0.035(5) 0.021(4) 0.025(5) -0.001(4) 0.016(4) -0.002(4)
C2 0.024(4) 0.019(4) 0.026(5) -0.009(4) 0.005(4) -0.004(4)
C3 0.022(5) 0.028(5) 0.042(6) 0.001(5) 0.013(4) -0.005(4)
C4 0.022(4) 0.034(5) 0.022(5) 0.002(4) 0.004(4) 0.003(4)
C5 0.021(4) 0.015(4) 0.010(4) -0.002(3) -0.003(3) -0.002(3)
C6 0.022(4) 0.050(6) 0.014(5) -0.004(4) 0.003(4) 0.006(4)
C7 0.025(5) 0.066(7) 0.014(5) -0.011(5) -0.002(4) -0.012(5)
C8 0.037(5) 0.031(5) 0.010(4) -0.005(4) 0.009(4) -0.009(4)
C9 0.037(5) 0.027(5) 0.026(5) -0.008(4) 0.013(4) 0.001(4)
C10 0.042(5) 0.020(4) 0.018(5) 0.004(4) 0.007(4) 0.011(4)
C11 0.025(5) 0.024(5) 0.020(5) 0.011(4) 0.001(4) 0.002(4)
C12 0.029(5) 0.024(4) 0.023(5) -0.003(4) 0.009(4) 0.004(4)
C13 0.021(4) 0.015(4) 0.018(5) 0.004(3) 0.007(3) -0.005(3)
C14 0.020(4) 0.023(4) 0.013(4) 0.005(3) 0.003(3) -0.009(3)
C15 0.022(4) 0.022(4) 0.034(6) -0.005(4) -0.005(4) 0.000(4)
C17 0.021(4) 0.017(4) 0.025(5) 0.009(4) 0.011(3) -0.004(4)
C18 0.021(4) 0.025(5) 0.025(5) 0.000(4) 0.007(4) -0.004(4)
C19 0.028(5) 0.030(5) 0.021(5) -0.003(4) 0.002(4) 0.001(4)
C20 0.085(9) 0.019(5) 0.056(8) 0.004(5) 0.053(7) -0.005(5)
C21 0.078(8) 0.022(5) 0.059(8) -0.005(5) 0.044(7) 0.011(5)
C22 0.030(5) 0.027(5) 0.028(6) 0.004(4) 0.004(4) 0.003(4)
C23 0.022(4) 0.020(4) 0.026(5) 0.007(4) 0.006(4) 0.000(3)
C24 0.023(4) 0.030(5) 0.022(5) 0.000(4) -0.001(4) 0.003(4)
C25 0.028(5) 0.028(5) 0.020(5) 0.002(4) 0.005(4) 0.013(4)

loop_
_atom_type_symbol
_atom_type_description
_atom_type_scat_dispersion_real
_atom_type_scat_dispersion_imag
_atom_type_scat_source
C C 0.0033 0.0016 'International Tables Vol C Tables 4.2.6.8 and 6.1.1.4'
H H 0.0000 0.0000 'International Tables Vol C Tables 4.2.6.8 and 6.1.1.4'
O O 0.0106 0.0060 'International Tables Vol C Tables 4.2.6.8 and 6.1.1.4'
I I -0.4742 1.8119 'International Tables Vol C Tables 4.2.6.8 and 6.1.1.4'
Tl Tl -2.8358 9.6688 'International Tables Vol C Tables 4.2.6.8 and 6.1.1.4'

loop_
_geom_angle_atom_site_label_1
_geom_angle_atom_site_label_2
_geom_angle_atom_site_label_3
_geom_angle
O1 Tl1 O4 73.73(18)
O1 Tl1 O2 77.32(18)
O4 Tl1 O2 76.76(19)
O1 Tl2 O2 77.79(18)
O1 Tl2 O3 77.77(17)
O2 Tl2 O3 68.57(18)
O4 Tl3 O3 78.00(19)
O4 Tl3 O2 78.30(19)
O3 Tl3 O2 71.82(19)
O3 Tl4 O1 78.8(2)
O3 Tl4 O4 75.06(19)
O1 Tl4 O4 70.45(17)
C17 O1 Tl2 125.9(5)
C17 O1 Tl1 110.3(4)
Tl2 O1 Tl1 101.0(2)
C17 O1 Tl4 111.3(5)
Tl2 O1 Tl4 98.17(19)
Tl1 O1 Tl4 108.6(2)
C11 O2 Tl3 109.6(5)
C11 O2 Tl1 118.8(5)
Tl3 O2 Tl1 98.5(2)
C11 O2 Tl2 119.4(5)
Tl3 O2 Tl2 110.7(2)
Tl1 O2 Tl2 97.65(19)
C1 O3 Tl4 133.5(5)
C1 O3 Tl3 115.7(5)
Tl4 O3 Tl3 102.8(2)
C1 O3 Tl2 94.5(5)
Tl4 O3 Tl2 96.72(19)
Tl3 O3 Tl2 108.8(2)
C5 O4 Tl3 125.4(5)
C5 O4 Tl1 120.4(5)
Tl3 O4 Tl1 100.5(2)
C5 O4 Tl4 101.6(5)
Tl3 O4 Tl4 98.8(2)
Tl1 O4 Tl4 107.0(2)
C2 C1 O3 122.1(8)
C2 C1 C20 118.1(8)
O3 C1 C20 119.8(8)
C1 C2 C3 122.9(8)
C1 C2 H2 118.6
C3 C2 H2 118.6
C2 C3 C4 117.9(8)
C2 C3 H3 121.1
C4 C3 H3 121.1
C21 C4 C3 120.0(9)
C21 C4 I6 119.8(7)
C3 C4 I6 120.1(7)
O4 C5 C19 121.4(7)
O4 C5 C6 120.4(7)
C19 C5 C6 118.1(8)
C7 C6 C5 119.8(8)
C7 C6 H6 120.1
C5 C6 H6 120.1
C6 C7 C8 120.3(9)
C6 C7 H7 119.8
C8 C7 H7 119.8
C9 C8 C7 120.9(8)
C9 C8 I7 119.5(7)
C7 C8 I7 119.5(7)
C8 C9 C19 117.7(8)
C8 C9 H9 121.1
C19 C9 H9 121.1
C25 C10 C11 122.4(9)
C25 C10 H10 118.8
C11 C10 H10 118.8
O2 C11 C12 121.2(9)
O2 C11 C10 123.0(8)
C12 C11 C10 115.8(8)
C22 C12 C11 121.3(9)
C22 C12 H12 119.4
C11 C12 H12 119.4
C24 C13 C14 120.4(8)
C24 C13 I5 119.6(7)
C14 C13 I5 120.0(6)
C13 C14 C18 120.2(8)
C13 C14 H14 119.9
C18 C14 H14 119.9
C22 C15 C25 119.6(9)
C22 C15 I8 120.9(7)
C25 C15 I8 119.5(7)
O1 C17 C18 121.6(8)
O1 C17 C23 119.9(8)
C18 C17 C23 118.5(8)
C17 C18 C14 120.4(8)
C17 C18 H18 119.8
C14 C18 H18 119.8
C5 C19 C9 122.7(8)
C5 C19 H19 118.7
C9 C19 H19 118.7
C21 C20 C1 120.5(9)
C21 C20 H20 119.7
C1 C20 H20 119.7
C4 C21 C20 120.6(9)
C4 C21 H21 119.7
C20 C21 H21 119.7
C12 C22 C15 120.3(9)
C12 C22 H22 119.8
C15 C22 H22 119.8
C24 C23 C17 119.8(8)
C24 C23 H23 120.1
C17 C23 H23 120.1
C13 C24 C23 120.6(9)
C13 C24 H24 119.7
C23 C24 H24 119.7
C10 C25 C15 120.4(9)
C10 C25 H25 119.8
C15 C25 H25 119.8

loop_
_geom_bond_atom_site_label_1
_geom_bond_atom_site_label_2
_geom_bond_distance
Tl1 O1 2.538(6)
Tl1 O4 2.563(6)
Tl1 O2 2.570(6)
Tl2 O1 2.493(6)
Tl2 O2 2.589(6)
Tl2 O3 2.692(7)
Tl3 O4 2.488(6)
Tl3 O3 2.514(6)
Tl3 O2 2.559(6)
Tl4 O3 2.495(6)
Tl4 O1 2.638(5)
Tl4 O4 2.668(6)
I5 C13 2.114(8)
I6 C4 2.103(9)
I7 C8 2.116(9)
I8 C15 2.092(9)
O1 C17 1.357(10)
O2 C11 1.318(11)
O3 C1 1.355(10)
O4 C5 1.350(10)
C1 C2 1.355(12)
C1 C20 1.405(13)
C2 C3 1.397(12)
C2 H2 0.9500
C3 C4 1.409(12)
C3 H3 0.9500
C4 C21 1.365(14)
C5 C19 1.378(12)
C5 C6 1.398(11)
C6 C7 1.376(13)
C6 H6 0.9500
C7 C8 1.392(13)
C7 H7 0.9500
C8 C9 1.373(13)
C9 C19 1.390(13)
C9 H9 0.9500
C10 C25 1.356(12)
C10 C11 1.429(13)
C10 H10 0.9500
C11 C12 1.424(13)
C12 C22 1.385(12)
C12 H12 0.9500
C13 C24 1.351(12)
C13 C14 1.387(12)
C14 C18 1.395(11)
C14 H14 0.9500
C15 C22 1.391(13)
C15 C25 1.394(13)
C17 C18 1.393(12)
C17 C23 1.407(13)
C18 H18 0.9500
C19 H19 0.9500
C20 C21 1.384(14)
C20 H20 0.9500
C21 H21 0.9500
C22 H22 0.9500
C23 C24 1.411(12)
C23 H23 0.9500
C24 H24 0.9500
C25 H25 0.9500

loop_
_geom_torsion_atom_site_label_1
_geom_torsion_atom_site_label_2
_geom_torsion_atom_site_label_3
_geom_torsion_atom_site_label_4
_geom_torsion
O2 Tl2 O1 C17 -144.3(6)
O3 Tl2 O1 C17 145.3(6)
O2 Tl2 O1 Tl1 -19.12(19)
O3 Tl2 O1 Tl1 -89.51(19)
O2 Tl2 O1 Tl4 91.8(2)
O3 Tl2 O1 Tl4 21.39(17)
O4 Tl1 O1 C17 -125.9(5)
O2 Tl1 O1 C17 154.4(5)
O4 Tl1 O1 Tl2 99.0(2)
O2 Tl1 O1 Tl2 19.30(19)
O4 Tl1 O1 Tl4 -3.6(2)
O2 Tl1 O1 Tl4 -83.3(2)
O3 Tl4 O1 C17 -156.9(5)
O4 Tl4 O1 C17 125.2(5)
O3 Tl4 O1 Tl2 -23.09(19)
O4 Tl4 O1 Tl2 -101.1(2)
O3 Tl4 O1 Tl1 81.5(2)
O4 Tl4 O1 Tl1 3.6(2)
O4 Tl3 O2 C11 -143.2(6)
O3 Tl3 O2 C11 135.8(6)
O4 Tl3 O2 Tl1 -18.47(18)
O3 Tl3 O2 Tl1 -99.5(2)
O4 Tl3 O2 Tl2 83.1(2)
O3 Tl3 O2 Tl2 2.0(2)
O1 Tl1 O2 C11 -148.1(6)
O4 Tl1 O2 C11 135.9(6)
O1 Tl1 O2 Tl3 94.02(19)
O4 Tl1 O2 Tl3 18.02(18)
O1 Tl1 O2 Tl2 -18.37(18)
O4 Tl1 O2 Tl2 -94.4(2)
O1 Tl2 O2 C11 148.0(6)
O3 Tl2 O2 C11 -130.5(6)
O1 Tl2 O2 Tl3 -83.4(2)
O3 Tl2 O2 Tl3 -1.91(19)
O1 Tl2 O2 Tl1 18.68(18)
O3 Tl2 O2 Tl1 100.2(2)
O1 Tl4 O3 C1 124.0(8)
O4 Tl4 O3 C1 -163.4(8)
O1 Tl4 O3 Tl3 -89.9(2)
O4 Tl4 O3 Tl3 -17.36(19)
O1 Tl4 O3 Tl2 21.22(17)
O4 Tl4 O3 Tl2 93.8(2)
O4 Tl3 O3 C1 171.7(6)
O2 Tl3 O3 C1 -106.8(6)
O4 Tl3 O3 Tl4 18.4(2)
O2 Tl3 O3 Tl4 99.9(2)
O4 Tl3 O3 Tl2 -83.4(2)
O2 Tl3 O3 Tl2 -1.91(19)
O1 Tl2 O3 C1 -157.4(5)
O2 Tl2 O3 C1 121.1(5)
O1 Tl2 O3 Tl4 -22.61(19)
O2 Tl2 O3 Tl4 -104.1(2)
O1 Tl2 O3 Tl3 83.4(2)
O2 Tl2 O3 Tl3 1.93(19)
O3 Tl3 O4 C5 -128.0(6)
O2 Tl3 O4 C5 158.3(6)
O3 Tl3 O4 Tl1 92.3(2)
O2 Tl3 O4 Tl1 18.64(19)
O3 Tl3 O4 Tl4 -16.95(19)
O2 Tl3 O4 Tl4 -90.6(2)
O1 Tl1 O4 C5 118.6(6)
O2 Tl1 O4 C5 -161.0(6)
O1 Tl1 O4 Tl3 -99.1(2)
O2 Tl1 O4 Tl3 -18.68(19)
O1 Tl1 O4 Tl4 3.6(2)
O2 Tl1 O4 Tl4 84.0(2)
O3 Tl4 O4 C5 146.3(5)
O1 Tl4 O4 C5 -130.5(5)
O3 Tl4 O4 Tl3 17.31(19)
O1 Tl4 O4 Tl3 100.4(2)
O3 Tl4 O4 Tl1 -86.6(2)
O1 Tl4 O4 Tl1 -3.5(2)
Tl4 O3 C1 C2 -9.7(14)
Tl3 O3 C1 C2 -152.6(7)
Tl2 O3 C1 C2 94.0(9)
Tl4 O3 C1 C20 172.7(7)
Tl3 O3 C1 C20 29.8(11)
Tl2 O3 C1 C20 -83.6(9)
O3 C1 C2 C3 -177.2(9)
C20 C1 C2 C3 0.4(15)
C1 C2 C3 C4 -1.4(15)
C2 C3 C4 C21 0.4(15)
C2 C3 C4 I6 179.1(7)
Tl3 O4 C5 C19 -159.3(6)
Tl1 O4 C5 C19 -26.8(10)
Tl4 O4 C5 C19 91.0(8)
Tl3 O4 C5 C6 20.3(11)
Tl1 O4 C5 C6 152.9(7)
Tl4 O4 C5 C6 -89.4(8)
O4 C5 C6 C7 173.3(9)
C19 C5 C6 C7 -7.1(14)
C5 C6 C7 C8 2.8(15)
C6 C7 C8 C9 2.4(15)
C6 C7 C8 I7 -174.6(8)
C7 C8 C9 C19 -3.0(14)
I7 C8 C9 C19 173.9(7)
Tl3 O2 C11 C12 71.0(9)
Tl1 O2 C11 C12 -41.0(10)
Tl2 O2 C11 C12 -159.9(6)
Tl3 O2 C11 C10 -109.5(8)
Tl1 O2 C11 C10 138.6(7)
Tl2 O2 C11 C10 19.6(11)
C25 C10 C11 O2 -178.9(8)
C25 C10 C11 C12 0.6(13)
O2 C11 C12 C22 176.4(8)
C10 C11 C12 C22 -3.1(13)
C24 C13 C14 C18 2.8(12)
I5 C13 C14 C18 -176.5(6)
Tl2 O1 C17 C18 19.4(10)
Tl1 O1 C17 C18 -101.8(7)
Tl4 O1 C17 C18 137.5(6)
Tl2 O1 C17 C23 -162.2(6)
Tl1 O1 C17 C23 76.6(8)
Tl4 O1 C17 C23 -44.1(8)
O1 C17 C18 C14 176.5(7)
C23 C17 C18 C14 -1.9(11)
C13 C14 C18 C17 0.2(12)
O4 C5 C19 C9 -173.8(8)
C6 C5 C19 C9 6.6(14)
C8 C9 C19 C5 -1.6(14)
C2 C1 C20 C21 1.6(17)
O3 C1 C20 C21 179.3(10)
C3 C4 C21 C20 1.6(18)
I6 C4 C21 C20 -177.2(9)
C1 C20 C21 C4 -2.6(19)
C11 C12 C22 C15 3.6(14)
C25 C15 C22 C12 -1.4(13)
I8 C15 C22 C12 178.7(6)
O1 C17 C23 C24 -177.7(7)
C18 C17 C23 C24 0.8(12)
C14 C13 C24 C23 -4.0(13)
I5 C13 C24 C23 175.3(6)
C17 C23 C24 C13 2.2(13)
C11 C10 C25 C15 1.5(14)
C22 C15 C25 C10 -1.1(13)
I8 C15 C25 C10 178.8(7)
